data_1562013
loop_
_publ_author_name
'Sohr, Gerhard'
'Falkowski, Viktoria'
'Huppertz, Hubert'

_publ_section_title
;
 The new silver borate Ag3B5O9
;
_journal_name_full 'Journal of Solid State Chemistry'
_journal_page_first 114
_journal_page_last 119
_journal_paper_doi 10.1016/j.jssc.2014.12.002
_journal_volume 225
_journal_year 2015
_chemical_absolute_configuration ad
_chemical_formula_moiety 'Ag3 B5 O9'
_chemical_formula_sum 'Ag3 B5 O9'
_chemical_formula_weight 521.66
_space_group_crystal_system orthorhombic
_space_group_IT_number 19
_space_group_name_Hall 'P 2ac 2ab'
_space_group_name_H-M_alt 'P 21 21 21'
_atom_sites_solution_hydrogens .
_atom_sites_solution_primary direct
_atom_sites_solution_secondary difmap
_cell_angle_alpha 90
_cell_angle_beta 90
_cell_angle_gamma 90
_cell_formula_units_Z 4
_cell_length_a 6.7473(13)
_cell_length_b 9.4352(19)
_cell_length_c 11.035(2)
_cell_measurement_reflns_used 18789
_cell_measurement_temperature 293(2)
_cell_measurement_theta_max 37.785
_cell_measurement_theta_min 0.998
_cell_volume 702.5(2)
_computing_cell_refinement 'HKL Scalepack (Otwinowski & Minor 1997)'
_computing_data_collection 'Collect (Nonius BV, 1997-2000)'
_computing_data_reduction 'HKL Denzo and Scalepack (Otwinowski & Minor 1997)'
_computing_molecular_graphics 'DIAMOND (Brandenburg & Berndt, 1999)'
_computing_publication_material 'enCIFer (Allen et al., 2004) and SHELXL-2013 (Sheldrick, 2013)'
_computing_structure_refinement 'SHELXL-2013 (Sheldrick, 2013)'
_computing_structure_solution 'SHELXS-2013 (Sheldrick, 2013)'
_diffrn_ambient_temperature 293(2)
_diffrn_measured_fraction_theta_full 1.000
_diffrn_measured_fraction_theta_max 0.998
_diffrn_measurement_device_type KappaCCD
_diffrn_measurement_method CCD
_diffrn_radiation_type MoK\a
_diffrn_radiation_wavelength 0.71073
_diffrn_reflns_av_R_equivalents 0.0560
_diffrn_reflns_av_unetI/netI 0.0579
_diffrn_reflns_Laue_measured_fraction_full 1.000
_diffrn_reflns_Laue_measured_fraction_max 0.998
_diffrn_reflns_limit_h_max 11
_diffrn_reflns_limit_h_min -11
_diffrn_reflns_limit_k_max 16
_diffrn_reflns_limit_k_min -13
_diffrn_reflns_limit_l_max 18
_diffrn_reflns_limit_l_min -18
_diffrn_reflns_number 10856
_diffrn_reflns_point_group_measured_fraction_full 1.000
_diffrn_reflns_point_group_measured_fraction_max 0.997
_diffrn_reflns_theta_full 25.242
_diffrn_reflns_theta_max 37.722
_diffrn_reflns_theta_min 2.840
_diffrn_source 'fine-focus sealed tube'
_exptl_absorpt_coefficient_mu 8.316
_exptl_absorpt_correction_type multi-scan
_exptl_absorpt_process_details
'Z. Otwinowski, W. Minor, Vol. 276: Macromolecular Crystallography A, p.307-326, 1997, Academic Press (New York).'
_exptl_crystal_colour 'pink transparent'
_exptl_crystal_density_diffrn 4.932
_exptl_crystal_density_method 'not measured'
_exptl_crystal_description block
_exptl_crystal_F_000 952
_exptl_crystal_size_max 0.037
_exptl_crystal_size_mid 0.035
_exptl_crystal_size_min 0.020
_refine_diff_density_max 1.341
_refine_diff_density_min -1.633
_refine_diff_density_rms 0.239
_refine_ls_abs_structure_details
;
 Flack x determined using 1150 quotients [(I+)-(I-)]/[(I+)+(I-)]
 (Parsons and Flack (2004), Acta Cryst. A60, s61).
;
_refine_ls_abs_structure_Flack -0.05(3)
_refine_ls_extinction_coef .
_refine_ls_extinction_method none
_refine_ls_goodness_of_fit_ref 1.052
_refine_ls_hydrogen_treatment undef
_refine_ls_matrix_type full
_refine_ls_number_parameters 154
_refine_ls_number_reflns 3740
_refine_ls_number_restraints 0
_refine_ls_restrained_S_all 1.052
_refine_ls_R_factor_all 0.0496
_refine_ls_R_factor_gt 0.0367
_refine_ls_shift/su_max 0.000
_refine_ls_shift/su_mean 0.000
_refine_ls_structure_factor_coef Fsqd
_refine_ls_weighting_details 'w=1/[\s^2^(Fo^2^)+1.3789P] where P=(Fo^2^+2Fc^2^)/3'
_refine_ls_weighting_scheme calc
_refine_ls_wR_factor_gt 0.0557
_refine_ls_wR_factor_ref 0.0587
_reflns_Friedel_coverage 0.747
_reflns_Friedel_fraction_full 1.000
_reflns_Friedel_fraction_max 0.996
_reflns_number_gt 3150
_reflns_number_total 3740
_reflns_threshold_expression 'I > 2\s(I)'
_cod_data_source_file JSSC-2015-225-114.cif
_cod_data_source_block Ag3B5O9
_cod_database_code 1562013
_shelx_space_group_comment
;
The symmetry employed for this shelxl refinement is uniquely defined
by the following loop, which should always be used as a source of
symmetry information in preference to the above space-group names.
They are only intended as comments.
;

loop_
_space_group_symop_operation_xyz
'x, y, z'
'-x+1/2, -y, z+1/2'
'x+1/2, -y+1/2, -z'
'-x, y+1/2, -z+1/2'

loop_
_atom_site_label
_atom_site_type_symbol
_atom_site_fract_x
_atom_site_fract_y
_atom_site_fract_z
_atom_site_U_iso_or_equiv
_atom_site_adp_type
_atom_site_occupancy
_atom_site_site_symmetry_order
_atom_site_calc_flag
_atom_site_refinement_flags_posn
_atom_site_refinement_flags_adp
_atom_site_refinement_flags_occupancy
_atom_site_disorder_assembly
_atom_site_disorder_group
Ag1 Ag 0.18484(7) 0.22978(4) 0.72958(4) 0.02012(9) Uani 1 1 d . . . . .
Ag2 Ag 0.43543(7) 0.19198(5) 0.51304(4) 0.02312(10) Uani 1 1 d . . . . .
Ag3 Ag 0.97096(7) 0.10349(6) 0.92623(5) 0.03478(14) Uani 1 1 d . . . . .
O1 O 0.0595(5) 0.0327(3) 0.6597(3) 0.0093(6) Uani 1 1 d . . . . .
O2 O 0.3293(5) 0.1071(4) 0.9877(3) 0.0133(6) Uani 1 1 d . . . . .
O3 O 0.5435(5) 0.3482(3) 0.6886(3) 0.0112(6) Uani 1 1 d . . . . .
O4 O 0.2651(5) 0.4385(4) 0.7966(3) 0.0106(6) Uani 1 1 d . . . . .
O5 O 0.2657(5) 0.3257(3) 0.3779(3) 0.0099(6) Uani 1 1 d . . . . .
O6 O 0.6622(5) 0.0230(4) 0.9958(3) 0.0114(6) Uani 1 1 d . . . . .
O7 O 0.5138(5) 0.0966(4) 0.8082(3) 0.0121(6) Uani 1 1 d . . . . .
O8 O 0.8233(5) 0.2924(4) 0.8133(3) 0.0134(6) Uani 1 1 d . . . . .
O9 O 0.5947(5) 0.4807(3) 0.8747(3) 0.0089(6) Uani 1 1 d . . . . .
B1 B 0.4735(8) 0.4647(5) 0.7671(4) 0.0087(8) Uani 1 1 d . . . . .
B2 B 0.7025(9) 0.2638(6) 0.7160(5) 0.0169(11) Uani 1 1 d . . . . .
B3 B 0.1489(7) 0.5280(6) 0.8760(5) 0.0088(9) Uani 1 1 d . . . . .
B4 B 0.2038(8) 0.9266(6) 0.6173(4) 0.0097(8) Uani 1 1 d . . . . .
B5 B 0.5025(8) 0.0744(6) 0.9311(5) 0.0101(9) Uani 1 1 d . . . . .

loop_
_atom_site_aniso_label
_atom_site_aniso_U_11
_atom_site_aniso_U_22
_atom_site_aniso_U_33
_atom_site_aniso_U_23
_atom_site_aniso_U_13
_atom_site_aniso_U_12
Ag1 0.01846(18) 0.01408(16) 0.02782(19) -0.00966(15) 0.00507(16) -0.00624(15)
Ag2 0.0326(2) 0.01857(18) 0.01820(16) 0.00475(14) -0.00889(16) 0.00150(17)
Ag3 0.01643(19) 0.0518(3) 0.0361(2) 0.0308(2) 0.00037(19) 0.0043(2)
O1 0.0061(14) 0.0104(15) 0.0114(13) -0.0029(11) -0.0002(11) 0.0002(12)
O2 0.0123(14) 0.0177(16) 0.0098(13) 0.0040(12) 0.0020(12) 0.0047(13)
O3 0.0129(16) 0.0106(14) 0.0102(12) -0.0040(10) -0.0008(12) 0.0028(13)
O4 0.0068(14) 0.0107(14) 0.0142(15) -0.0018(11) 0.0024(11) -0.0013(11)
O5 0.0127(16) 0.0073(14) 0.0096(13) 0.0004(11) -0.0024(11) -0.0009(11)
O6 0.0109(15) 0.0144(15) 0.0088(14) 0.0015(12) -0.0009(12) 0.0004(12)
O7 0.0189(17) 0.0091(15) 0.0083(12) -0.0009(11) -0.0015(12) 0.0036(13)
O8 0.0111(15) 0.0118(16) 0.0173(14) -0.0047(12) -0.0059(12) 0.0028(13)
O9 0.0079(14) 0.0111(15) 0.0076(12) -0.0022(11) -0.0012(11) 0.0008(11)
B1 0.0087(19) 0.010(2) 0.0079(17) -0.0011(15) 0.0016(17) -0.0003(16)
B2 0.014(2) 0.018(2) 0.018(2) -0.011(2) -0.0051(19) 0.006(2)
B3 0.008(2) 0.010(2) 0.0082(19) -0.0002(16) -0.0012(16) -0.0009(16)
B4 0.009(2) 0.013(2) 0.0070(18) -0.0006(15) 0.0011(16) 0.0019(18)
B5 0.013(2) 0.009(2) 0.0084(18) 0.0017(15) -0.0016(17) 0.0002(17)

loop_
_atom_type_symbol
_atom_type_description
_atom_type_scat_dispersion_real
_atom_type_scat_dispersion_imag
_atom_type_scat_source
B B 0.0013 0.0007 'International Tables Vol C Tables 4.2.6.8 and 6.1.1.4'
O O 0.0106 0.0060 'International Tables Vol C Tables 4.2.6.8 and 6.1.1.4'
Ag Ag -0.8971 1.1015 'International Tables Vol C Tables 4.2.6.8 and 6.1.1.4'

loop_
_geom_angle_atom_site_label_1
_geom_angle_atom_site_label_2
_geom_angle_atom_site_label_3
_geom_angle
_geom_angle_site_symmetry_1
_geom_angle_site_symmetry_3
O4 Ag1 O1 171.44(13) . .
O4 Ag1 O8 84.81(11) . 1_455
O1 Ag1 O8 87.52(12) . 1_455
O4 Ag1 O7 96.19(12) . .
O1 Ag1 O7 92.05(12) . .
O8 Ag1 O7 138.00(10) 1_455 .
O4 Ag1 O3 57.27(11) . .
O1 Ag1 O3 129.75(11) . .
O8 Ag1 O3 141.54(10) 1_455 .
O7 Ag1 O3 60.60(11) . .
O4 Ag1 Ag3 104.16(9) . 1_455
O1 Ag1 Ag3 73.64(9) . 1_455
O8 Ag1 Ag3 51.01(8) 1_455 1_455
O7 Ag1 Ag3 88.69(8) . 1_455
O3 Ag1 Ag3 138.54(7) . 1_455
O5 Ag2 O9 140.72(12) . 4_646
O5 Ag2 O5 142.47(10) . 3_556
O9 Ag2 O5 76.75(11) 4_646 3_556
O5 Ag2 O3 108.92(11) . .
O9 Ag2 O3 96.60(11) 4_646 .
O5 Ag2 O3 54.87(11) 3_556 .
O5 Ag2 Ag1 100.16(9) . .
O9 Ag2 Ag1 68.10(8) 4_646 .
O5 Ag2 Ag1 97.29(7) 3_556 .
O3 Ag2 Ag1 58.44(8) . .
O6 Ag3 O8 92.38(12) . .
O6 Ag3 O9 84.59(11) . 3_557
O8 Ag3 O9 147.15(11) . 3_557
O6 Ag3 O2 140.43(11) . 1_655
O8 Ag3 O2 122.12(12) . 1_655
O9 Ag3 O2 56.02(11) 3_557 1_655
O6 Ag3 Ag1 146.03(8) . 1_655
O8 Ag3 Ag1 60.36(9) . 1_655
O9 Ag3 Ag1 129.36(8) 3_557 1_655
O2 Ag3 Ag1 73.39(8) 1_655 1_655
O6 Ag3 Ag2 77.46(8) . 2_655
O8 Ag3 Ag2 160.35(9) . 2_655
O9 Ag3 Ag2 49.61(7) 3_557 2_655
O2 Ag3 Ag2 74.04(8) 1_655 2_655
Ag1 Ag3 Ag2 121.31(2) 1_655 2_655
B3 O1 B4 122.0(4) 4_546 1_545
B3 O1 Ag1 119.6(3) 4_546 .
B4 O1 Ag1 115.8(3) 1_545 .
B3 O1 Ag3 94.4(2) 4_546 1_455
B4 O1 Ag3 125.4(3) 1_545 1_455
Ag1 O1 Ag3 63.41(8) . 1_455
B3 O1 Ag2 68.1(2) 4_546 3_456
B4 O1 Ag2 121.0(3) 1_545 3_456
Ag1 O1 Ag2 68.61(8) . 3_456
Ag3 O1 Ag2 109.24(9) 1_455 3_456
B3 O1 Ag2 127.6(3) 4_546 .
B4 O1 Ag2 69.7(2) 1_545 .
Ag1 O1 Ag2 59.83(8) . .
Ag3 O1 Ag2 120.65(10) 1_455 .
Ag2 O1 Ag2 64.25(6) 3_456 .
B3 O1 Ag1 67.5(2) 4_546 4_546
B4 O1 Ag1 82.4(2) 1_545 4_546
Ag1 O1 Ag1 138.64(13) . 4_546
Ag3 O1 Ag1 75.71(7) 1_455 4_546
Ag2 O1 Ag1 135.64(11) 3_456 4_546
Ag2 O1 Ag1 152.06(11) . 4_546
B3 O1 Ag3 82.0(2) 4_546 4_646
B4 O1 Ag3 45.5(2) 1_545 4_646
Ag1 O1 Ag3 158.07(14) . 4_646
Ag3 O1 Ag3 114.79(9) 1_455 4_646
Ag2 O1 Ag3 128.03(9) 3_456 4_646
Ag2 O1 Ag3 111.23(8) . 4_646
Ag1 O1 Ag3 42.77(4) 4_546 4_646
B5 O2 B4 121.6(4) . 2_565
B5 O2 Ag3 134.4(3) . 1_455
B4 O2 Ag3 96.5(3) 2_565 1_455
B5 O2 Ag3 94.4(3) . 3_457
B4 O2 Ag3 86.5(3) 2_565 3_457
Ag3 O2 Ag3 113.49(12) 1_455 3_457
B5 O2 Ag1 86.3(2) . .
B4 O2 Ag1 152.1(3) 2_565 .
Ag3 O2 Ag1 58.35(7) 1_455 .
Ag3 O2 Ag1 92.77(9) 3_457 .
B5 O2 Ag2 107.8(3) . 2
B4 O2 Ag2 70.0(2) 2_565 2
Ag3 O2 Ag2 59.86(8) 1_455 2
Ag3 O2 Ag2 153.69(12) 3_457 2
Ag1 O2 Ag2 102.39(10) . 2
B5 O2 Ag1 98.1(3) . 2
B4 O2 Ag1 38.0(2) 2_565 2
Ag3 O2 Ag1 98.11(10) 1_455 2
Ag3 O2 Ag1 119.56(10) 3_457 2
Ag1 O2 Ag1 146.67(11) . 2
Ag2 O2 Ag1 44.73(4) 2 2
B5 O2 Ag1 86.2(3) . 3_557
B4 O2 Ag1 56.7(2) 2_565 3_557
Ag3 O2 Ag1 138.67(12) 1_455 3_557
Ag3 O2 Ag1 42.69(5) 3_457 3_557
Ag1 O2 Ag1 133.85(11) . 3_557
Ag2 O2 Ag1 123.22(9) 2 3_557
Ag1 O2 Ag1 79.48(6) 2 3_557
B5 O2 Ag2 57.8(3) . 4_646
B4 O2 Ag2 81.9(2) 2_565 4_646
Ag3 O2 Ag2 110.39(12) 1_455 4_646
Ag3 O2 Ag2 135.55(11) 3_457 4_646
Ag1 O2 Ag2 116.38(9) . 4_646
Ag2 O2 Ag2 54.55(5) 2 4_646
Ag1 O2 Ag2 45.60(4) 2 4_646
Ag1 O2 Ag2 97.23(7) 3_557 4_646
B2 O3 B1 123.6(4) . .
B2 O3 Ag2 93.2(3) . .
B1 O3 Ag2 141.9(3) . .
B2 O3 Ag1 115.1(3) . .
B1 O3 Ag1 85.6(3) . .
Ag2 O3 Ag1 68.35(9) . .
B2 O3 Ag2 58.8(3) . 3_556
B1 O3 Ag2 134.4(3) . 3_556
Ag2 O3 Ag2 70.56(8) . 3_556
Ag1 O3 Ag2 137.99(11) . 3_556
B2 O3 Ag1 96.3(3) . 4_656
B1 O3 Ag1 50.7(2) . 4_656
Ag2 O3 Ag1 142.92(12) . 4_656
Ag1 O3 Ag1 135.98(11) . 4_656
Ag2 O3 Ag1 84.12(7) 3_556 4_656
B2 O3 Ag3 78.0(3) . 4_756
B1 O3 Ag3 90.0(2) . 4_756
Ag2 O3 Ag3 108.79(10) . 4_756
Ag1 O3 Ag3 166.41(12) . 4_756
Ag2 O3 Ag3 44.46(4) 3_556 4_756
Ag1 O3 Ag3 39.86(3) 4_656 4_756
B3 O4 B1 123.8(4) . .
B3 O4 Ag1 126.9(3) . .
B1 O4 Ag1 108.4(3) . .
B3 O4 Ag3 85.1(2) . 4_656
B1 O4 Ag3 102.5(2) . 4_656
Ag1 O4 Ag3 93.06(11) . 4_656
B3 O4 Ag3 75.1(2) . 3_457
B1 O4 Ag3 80.0(2) . 3_457
Ag1 O4 Ag3 107.71(12) . 3_457
Ag3 O4 Ag3 157.26(12) 4_656 3_457
B3 O4 Ag2 65.3(2) . 4_656
B1 O4 Ag2 60.2(2) . 4_656
Ag1 O4 Ag2 153.95(14) . 4_656
Ag3 O4 Ag2 111.87(10) 4_656 4_656
Ag3 O4 Ag2 49.49(5) 3_457 4_656
B3 O4 Ag3 88.6(3) . 1_455
B1 O4 Ag3 133.6(3) . 1_455
Ag1 O4 Ag3 44.04(7) . 1_455
Ag3 O4 Ag3 113.45(9) 4_656 1_455
Ag3 O4 Ag3 77.75(7) 3_457 1_455
Ag2 O4 Ag3 124.64(9) 4_656 1_455
B3 O4 Ag2 162.4(3) . .
B1 O4 Ag2 69.7(2) . .
Ag1 O4 Ag2 44.73(6) . .
Ag3 O4 Ag2 80.42(7) 4_656 .
Ag3 O4 Ag2 120.86(10) 3_457 .
Ag2 O4 Ag2 129.81(9) 4_656 .
Ag3 O4 Ag2 87.90(7) 1_455 .
B3 O4 Ag1 41.5(2) . 4_556
B1 O4 Ag1 125.5(3) . 4_556
Ag1 O4 Ag1 113.49(12) . 4_556
Ag3 O4 Ag1 43.84(4) 4_656 4_556
Ag3 O4 Ag1 116.47(9) 3_457 4_556
Ag2 O4 Ag1 90.62(7) 4_656 4_556
Ag3 O4 Ag1 100.81(7) 1_455 4_556
Ag2 O4 Ag1 122.54(8) . 4_556
B3 O4 Ag2 111.8(3) . 3_456
B1 O4 Ag2 111.8(2) . 3_456
Ag1 O4 Ag2 48.28(7) . 3_456
Ag3 O4 Ag2 44.79(4) 4_656 3_456
Ag3 O4 Ag2 154.98(10) 3_457 3_456
Ag2 O4 Ag2 155.53(10) 4_656 3_456
Ag3 O4 Ag2 78.42(6) 1_455 3_456
Ag2 O4 Ag2 50.55(4) . 3_456
Ag1 O4 Ag2 75.57(6) 4_556 3_456
B2 O5 B3 131.5(4) 3_456 2_564
B2 O5 Ag2 107.7(3) 3_456 .
B3 O5 Ag2 109.2(3) 2_564 .
B2 O5 Ag2 92.5(3) 3_456 3_456
B3 O5 Ag2 113.9(3) 2_564 3_456
Ag2 O5 Ag2 95.45(11) . 3_456
B2 O5 Ag1 83.9(3) 3_456 3_556
B3 O5 Ag1 78.5(2) 2_564 3_556
Ag2 O5 Ag1 72.39(9) . 3_556
Ag2 O5 Ag1 165.42(13) 3_456 3_556
B2 O5 Ag3 63.4(3) 3_456 3_456
B3 O5 Ag3 71.1(2) 2_564 3_456
Ag2 O5 Ag3 120.65(12) . 3_456
Ag2 O5 Ag3 140.58(11) 3_456 3_456
Ag1 O5 Ag3 48.92(5) 3_556 3_456
B2 O5 Ag3 135.8(3) 3_456 4_656
B3 O5 Ag3 61.8(2) 2_564 4_656
Ag2 O5 Ag3 102.99(10) . 4_656
Ag2 O5 Ag3 53.09(6) 3_456 4_656
Ag1 O5 Ag3 136.35(10) 3_556 4_656
Ag3 O5 Ag3 123.83(9) 3_456 4_656
B2 O5 Ag1 122.4(3) 3_456 .
B3 O5 Ag1 105.9(2) 2_564 .
Ag2 O5 Ag1 46.19(6) . .
Ag2 O5 Ag1 53.74(6) 3_456 .
Ag1 O5 Ag1 116.95(9) 3_556 .
Ag3 O5 Ag1 165.64(10) 3_456 .
Ag3 O5 Ag1 62.86(5) 4_656 .
B2 O5 Ag1 54.8(3) 3_456 3_456
B3 O5 Ag1 118.6(2) 2_564 3_456
Ag2 O5 Ag1 126.78(12) . 3_456
Ag2 O5 Ag1 45.12(6) 3_456 3_456
Ag1 O5 Ag1 137.08(9) 3_556 3_456
Ag3 O5 Ag1 96.78(7) 3_456 3_456
Ag3 O5 Ag1 81.38(7) 4_656 3_456
Ag1 O5 Ag1 96.89(7) . 3_456
B5 O6 B3 123.7(4) . 3_557
B5 O6 Ag3 114.2(3) . .
B3 O6 Ag3 117.8(3) 3_557 .
B5 O6 Ag2 99.6(3) . 4_646
B3 O6 Ag2 72.7(2) 3_557 4_646
Ag3 O6 Ag2 119.31(12) . 4_646
B5 O6 Ag2 149.7(3) . 2_655
B3 O6 Ag2 78.6(2) 3_557 2_655
Ag3 O6 Ag2 60.10(8) . 2_655
Ag2 O6 Ag2 65.30(6) 4_646 2_655
B5 O6 Ag1 103.1(3) . 3_557
B3 O6 Ag1 56.6(2) 3_557 3_557
Ag3 O6 Ag1 91.51(10) . 3_557
Ag2 O6 Ag1 128.93(10) 4_646 3_557
Ag2 O6 Ag1 106.73(8) 2_655 3_557
B5 O6 Ag3 62.1(3) . 3_457
B3 O6 Ag3 93.6(2) 3_557 3_457
Ag3 O6 Ag3 94.28(10) . 3_457
Ag2 O6 Ag3 146.39(11) 4_646 3_457
Ag2 O6 Ag3 143.37(10) 2_655 3_457
Ag1 O6 Ag3 43.83(4) 3_557 3_457
B5 O6 Ag1 97.3(3) . 4_646
B3 O6 Ag1 113.2(3) 3_557 4_646
Ag3 O6 Ag1 77.51(9) . 4_646
Ag2 O6 Ag1 48.29(5) 4_646 4_646
Ag2 O6 Ag1 52.70(5) 2_655 4_646
Ag1 O6 Ag1 159.41(10) 3_557 4_646
Ag3 O6 Ag1 152.81(9) 3_457 4_646
B5 O6 Ag1 94.7(3) . 2
B3 O6 Ag1 37.6(2) 3_557 2
Ag3 O6 Ag1 151.04(12) . 2
Ag2 O6 Ag1 49.59(5) 4_646 2
Ag2 O6 Ag1 94.11(8) 2_655 2
Ag1 O6 Ag1 83.25(6) 3_557 2
Ag3 O6 Ag1 101.22(7) 3_457 2
Ag1 O6 Ag1 97.87(7) 4_646 2
B5 O7 B1 115.0(4) . 4_646
B5 O7 Ag1 110.1(3) . .
B1 O7 Ag1 104.8(3) 4_646 .
B5 O7 Ag3 70.7(3) . .
B1 O7 Ag3 100.3(3) 4_646 .
Ag1 O7 Ag3 151.06(13) . .
B5 O7 Ag2 166.2(3) . .
B1 O7 Ag2 72.5(2) 4_646 .
Ag1 O7 Ag2 56.18(6) . .
Ag3 O7 Ag2 120.51(10) . .
B5 O7 Ag3 67.7(3) . 1_455
B1 O7 Ag3 104.7(3) 4_646 1_455
Ag1 O7 Ag3 47.47(6) . 1_455
Ag3 O7 Ag3 137.48(9) . 1_455
Ag2 O7 Ag3 99.74(8) . 1_455
B5 O7 Ag1 89.9(3) . 4_646
B1 O7 Ag1 37.0(2) 4_646 4_646
Ag1 O7 Ag1 141.43(11) . 4_646
Ag3 O7 Ag1 65.96(6) . 4_646
Ag2 O7 Ag1 101.84(8) . 4_646
Ag3 O7 Ag1 121.56(9) 1_455 4_646
B5 O7 Ag3 52.7(3) . 3_457
B1 O7 Ag3 167.7(2) 4_646 3_457
Ag1 O7 Ag3 81.36(8) . 3_457
Ag3 O7 Ag3 76.86(7) . 3_457
Ag2 O7 Ag3 119.36(9) . 3_457
Ag3 O7 Ag3 71.42(6) 1_455 3_457
Ag1 O7 Ag3 134.74(8) 4_646 3_457
B5 O7 Ag2 54.4(3) . 4_646
B1 O7 Ag2 60.9(2) 4_646 4_646
Ag1 O7 Ag2 128.74(11) . 4_646
Ag3 O7 Ag2 76.46(6) . 4_646
Ag2 O7 Ag2 132.92(9) . 4_646
Ag3 O7 Ag2 86.34(7) 1_455 4_646
Ag1 O7 Ag2 41.21(3) 4_646 4_646
Ag3 O7 Ag2 106.90(7) 3_457 4_646
B2 O8 B4 119.6(4) . 4_646
B2 O8 Ag3 120.5(3) . .
B4 O8 Ag3 114.6(3) 4_646 .
B2 O8 Ag1 103.2(3) . 1_655
B4 O8 Ag1 118.5(3) 4_646 1_655
Ag3 O8 Ag1 68.63(9) . 1_655
B2 O8 Ag2 50.7(3) . 3_556
B4 O8 Ag2 119.5(2) 4_646 3_556
Ag3 O8 Ag2 116.99(12) . 3_556
Ag1 O8 Ag2 58.91(7) 1_655 3_556
B2 O8 Ag3 105.4(3) . 3_457
B4 O8 Ag3 47.6(2) 4_646 3_457
Ag3 O8 Ag3 93.35(11) . 3_457
Ag1 O8 Ag3 151.15(12) 1_655 3_457
Ag2 O8 Ag3 147.67(10) 3_556 3_457
B2 O8 Ag1 95.6(3) . 4_656
B4 O8 Ag1 38.1(2) 4_646 4_656
Ag3 O8 Ag1 143.61(12) . 4_656
Ag1 O8 Ag1 101.07(10) 1_655 4_656
Ag2 O8 Ag1 81.46(7) 3_556 4_656
Ag3 O8 Ag1 79.84(6) 3_457 4_656
B2 O8 Ag3 80.8(3) . 4_756
B4 O8 Ag3 76.7(2) 4_646 4_756
Ag3 O8 Ag3 135.50(13) . 4_756
Ag1 O8 Ag3 68.55(8) 1_655 4_756
Ag2 O8 Ag3 44.47(4) 3_556 4_756
Ag3 O8 Ag3 119.74(8) 3_457 4_756
Ag1 O8 Ag3 40.18(3) 4_656 4_756
B2 O8 Ag2 1.7(3) . .
B4 O8 Ag2 120.3(3) 4_646 .
Ag3 O8 Ag2 119.19(11) . .
Ag1 O8 Ag2 103.81(10) 1_655 .
Ag2 O8 Ag2 51.99(4) 3_556 .
Ag3 O8 Ag2 104.69(8) 3_457 .
Ag1 O8 Ag2 97.01(7) 4_656 .
Ag3 O8 Ag2 82.56(6) 4_756 .
B1 O9 B4 122.7(4) . 4_646
B1 O9 Ag2 118.0(3) . 4_656
B4 O9 Ag2 110.2(3) 4_646 4_656
B1 O9 Ag3 120.2(3) . 3_457
B4 O9 Ag3 98.6(2) 4_646 3_457
Ag2 O9 Ag3 77.08(9) 4_656 3_457
B1 O9 Ag1 92.7(2) . 4_656
B4 O9 Ag1 80.5(2) 4_646 4_656
Ag2 O9 Ag1 65.35(8) 4_656 4_656
Ag3 O9 Ag1 139.02(12) 3_457 4_656
B1 O9 Ag1 38.4(2) . .
B4 O9 Ag1 117.7(2) 4_646 .
Ag2 O9 Ag1 130.96(12) 4_656 .
Ag3 O9 Ag1 86.11(9) 3_457 .
Ag1 O9 Ag1 130.86(9) 4_656 .
O9 B1 O4 112.1(4) . .
O9 B1 O3 112.2(4) . .
O4 B1 O3 108.2(4) . .
O9 B1 O7 109.6(4) . 4_656
O4 B1 O7 108.6(4) . 4_656
O3 B1 O7 106.0(3) . 4_656
O9 B1 Ag1 124.0(3) . .
O4 B1 Ag1 43.8(2) . .
O3 B1 Ag1 64.8(2) . .
O7 B1 Ag1 125.3(3) 4_656 .
O9 B1 Ag2 39.11(19) . 4_656
O4 B1 Ag2 97.2(2) . 4_656
O3 B1 Ag2 148.9(3) . 4_656
O7 B1 Ag2 81.8(2) 4_656 4_656
Ag1 B1 Ag2 135.07(16) . 4_656
O9 B1 Ag1 62.1(2) . 4_656
O4 B1 Ag1 140.6(3) . 4_656
O3 B1 Ag1 109.7(3) . 4_656
O7 B1 Ag1 49.9(2) 4_656 4_656
Ag1 B1 Ag1 172.53(17) . 4_656
Ag2 B1 Ag1 52.21(8) 4_656 4_656
O9 B1 Ag3 38.48(19) . 3_457
O4 B1 Ag3 75.2(2) . 3_457
O3 B1 Ag3 116.0(3) . 3_457
O7 B1 Ag3 134.4(3) 4_656 3_457
Ag1 B1 Ag3 89.67(12) . 3_457
Ag2 B1 Ag3 53.07(7) 4_656 3_457
Ag1 B1 Ag3 97.46(13) 4_656 3_457
O9 B1 Ag2 135.3(3) . .
O4 B1 Ag2 89.2(2) . .
O3 B1 Ag2 24.27(19) . .
O7 B1 Ag2 99.0(2) 4_656 .
Ag1 B1 Ag2 49.62(7) . .
Ag2 B1 Ag2 173.04(16) 4_656 .
Ag1 B1 Ag2 123.35(13) 4_656 .
Ag3 B1 Ag2 126.58(14) 3_457 .
O9 B1 Ag3 147.7(3) . 4_656
O4 B1 Ag3 56.0(2) . 4_656
O3 B1 Ag3 100.1(3) . 4_656
O7 B1 Ag3 57.5(2) 4_656 4_656
Ag1 B1 Ag3 70.84(10) . 4_656
Ag2 B1 Ag3 109.08(13) 4_656 4_656
Ag1 B1 Ag3 106.24(12) 4_656 4_656
Ag3 B1 Ag3 126.52(14) 3_457 4_656
Ag2 B1 Ag3 76.89(9) . 4_656
O3 B2 O8 121.6(4) . .
O3 B2 O5 115.1(4) . 3_556
O8 B2 O5 121.0(5) . 3_556
O3 B2 Ag2 59.2(2) . .
O8 B2 Ag2 177.5(4) . .
O5 B2 Ag2 59.1(2) 3_556 .
O3 B2 Ag2 98.2(3) . 3_556
O8 B2 Ag2 108.6(4) . 3_556
O5 B2 Ag2 45.9(2) 3_556 3_556
Ag2 B2 Ag2 73.32(13) . 3_556
O3 B2 Ag1 147.8(4) . 1_655
O8 B2 Ag1 52.7(3) . 1_655
O5 B2 Ag1 70.9(3) 3_556 1_655
Ag2 B2 Ag1 128.21(18) . 1_655
Ag2 B2 Ag1 62.11(12) 3_556 1_655
O3 B2 Ag3 148.2(4) . .
O8 B2 Ag3 38.5(2) . .
O5 B2 Ag3 94.4(3) 3_556 .
Ag2 B2 Ag3 139.5(2) . .
Ag2 B2 Ag3 111.51(18) 3_556 .
Ag1 B2 Ag3 51.61(9) 1_655 .
O3 B2 Ag1 44.2(3) . .
O8 B2 Ag1 125.1(4) . .
O5 B2 Ag1 106.2(3) 3_556 .
Ag2 B2 Ag1 53.44(10) . .
Ag2 B2 Ag1 124.67(17) 3_556 .
Ag1 B2 Ag1 168.0(2) 1_655 .
Ag3 B2 Ag1 118.23(19) . .
O3 B2 Ag3 83.4(3) . 4_756
O8 B2 Ag3 80.3(3) . 4_756
O5 B2 Ag3 91.4(3) 3_556 4_756
Ag2 B2 Ag3 102.24(17) . 4_756
Ag2 B2 Ag3 45.93(9) 3_556 4_756
Ag1 B2 Ag3 64.52(11) 1_655 4_756
Ag3 B2 Ag3 108.91(15) . 4_756
Ag1 B2 Ag3 127.48(16) . 4_756
O4 B3 O1 112.1(4) . 4_556
O4 B3 O5 109.8(4) . 2_565
O1 B3 O5 110.3(4) 4_556 2_565
O4 B3 O6 110.6(4) . 3_457
O1 B3 O6 108.8(4) 4_556 3_457
O5 B3 O6 105.1(3) 2_565 3_457
O4 B3 Ag2 153.2(3) . 2_565
O1 B3 Ag2 85.9(3) 4_556 2_565
O5 B3 Ag2 43.68(19) 2_565 2_565
O6 B3 Ag2 79.9(2) 3_457 2_565
O4 B3 Ag1 120.8(3) . 4_556
O1 B3 Ag1 36.77(19) 4_556 4_556
O5 B3 Ag1 74.0(2) 2_565 4_556
O6 B3 Ag1 125.6(3) 3_457 4_556
Ag2 B3 Ag1 62.40(10) 2_565 4_556
O4 B3 Ag1 32.27(19) . .
O1 B3 Ag1 88.0(3) 4_556 .
O5 B3 Ag1 140.9(3) 2_565 .
O6 B3 Ag1 100.8(3) 3_457 .
Ag2 B3 Ag1 173.68(18) 2_565 .
Ag1 B3 Ag1 112.93(14) 4_556 .
O4 B3 Ag3 79.9(2) . 3_457
O1 B3 Ag3 144.9(3) 4_556 3_457
O5 B3 Ag3 94.8(2) 2_565 3_457
O6 B3 Ag3 38.70(19) 3_457 3_457
Ag2 B3 Ag3 96.78(13) 2_565 3_457
Ag1 B3 Ag3 158.55(18) 4_556 3_457
Ag1 B3 Ag3 87.40(13) . 3_457
O4 B3 Ag2 92.1(3) . 4_656
O1 B3 Ag2 150.4(3) 4_556 4_656
O5 B3 Ag2 42.58(19) 2_565 4_656
O6 B3 Ag2 76.0(2) 3_457 4_656
Ag2 B3 Ag2 65.86(10) 2_565 4_656
Ag1 B3 Ag2 116.18(16) 4_556 4_656
Ag1 B3 Ag2 120.44(15) . 4_656
Ag3 B3 Ag2 53.03(8) 3_457 4_656
O4 B3 Ag3 70.6(2) . 4_656
O1 B3 Ag3 61.0(2) 4_556 4_656
O5 B3 Ag3 85.1(2) 2_565 4_656
O6 B3 Ag3 168.0(3) 3_457 4_656
Ag2 B3 Ag3 104.41(14) 2_565 4_656
Ag1 B3 Ag3 50.54(7) 4_556 4_656
Ag1 B3 Ag3 73.76(10) . 4_656
Ag3 B3 Ag3 148.48(17) 3_457 4_656
Ag2 B3 Ag3 115.91(14) 4_656 4_656
O4 B3 Ag3 71.3(2) . 1_455
O1 B3 Ag3 77.9(2) 4_556 1_455
O5 B3 Ag3 169.8(3) 2_565 1_455
O6 B3 Ag3 65.6(2) 3_457 1_455
Ag2 B3 Ag3 133.91(15) 2_565 1_455
Ag1 B3 Ag3 114.60(13) 4_556 1_455
Ag1 B3 Ag3 42.72(6) . 1_455
Ag3 B3 Ag3 75.23(10) 3_457 1_455
Ag2 B3 Ag3 127.91(14) 4_656 1_455
Ag3 B3 Ag3 104.61(12) 4_656 1_455
O4 B3 Ag2 149.0(3) . 4_556
O1 B3 Ag2 37.2(2) 4_556 4_556
O5 B3 Ag2 91.0(2) 2_565 4_556
O6 B3 Ag2 84.5(2) 3_457 4_556
Ag2 B3 Ag2 53.17(8) 2_565 4_556
Ag1 B3 Ag2 41.94(6) 4_556 4_556
Ag1 B3 Ag2 120.53(13) . 4_556
Ag3 B3 Ag2 122.26(14) 3_457 4_556
Ag2 B3 Ag2 118.28(14) 4_656 4_556
Ag3 B3 Ag2 89.23(10) 4_656 4_556
Ag3 B3 Ag2 92.41(10) 1_455 4_556
O9 B4 O1 111.1(4) 4_656 1_565
O9 B4 O2 105.9(4) 4_656 2_564
O1 B4 O2 110.6(4) 1_565 2_564
O9 B4 O8 112.4(4) 4_656 4_656
O1 B4 O8 109.5(4) 1_565 4_656
O2 B4 O8 107.1(4) 2_564 4_656
O9 B4 Ag3 53.3(2) 4_656 2_664
O1 B4 Ag3 139.2(3) 1_565 2_664
O2 B4 Ag3 54.7(2) 2_564 2_664
O8 B4 Ag3 111.3(3) 4_656 2_664
O9 B4 Ag1 72.1(2) 4_656 1_565
O1 B4 Ag1 39.07(19) 1_565 1_565
O2 B4 Ag1 125.0(3) 2_564 1_565
O8 B4 Ag1 124.8(3) 4_656 1_565
Ag3 B4 Ag1 112.87(17) 2_664 1_565
O9 B4 Ag2 44.26(19) 4_656 1_565
O1 B4 Ag2 84.5(3) 1_565 1_565
O2 B4 Ag2 83.9(3) 2_564 1_565
O8 B4 Ag2 156.7(3) 4_656 1_565
Ag3 B4 Ag2 57.90(9) 2_664 1_565
Ag1 B4 Ag2 55.93(9) 1_565 1_565
O9 B4 Ag3 131.7(3) 4_656 4_656
O1 B4 Ag3 115.9(3) 1_565 4_656
O2 B4 Ag3 66.9(2) 2_564 4_656
O8 B4 Ag3 41.15(19) 4_656 4_656
Ag3 B4 Ag3 94.02(13) 2_664 4_656
Ag1 B4 Ag3 152.77(18) 1_565 4_656
Ag2 B4 Ag3 148.48(16) 1_565 4_656
O9 B4 Ag1 145.7(3) 4_656 4_556
O1 B4 Ag1 73.9(2) 1_565 4_556
O2 B4 Ag1 103.3(3) 2_564 4_556
O8 B4 Ag1 40.4(2) 4_656 4_556
Ag3 B4 Ag1 142.38(17) 2_664 4_556
Ag1 B4 Ag1 104.75(14) 1_565 4_556
Ag2 B4 Ag1 158.39(17) 1_565 4_556
Ag3 B4 Ag1 48.54(7) 4_656 4_556
O9 B4 Ag3 99.5(2) 4_656 1_465
O1 B4 Ag3 37.59(19) 1_565 1_465
O2 B4 Ag3 146.1(3) 2_564 1_465
O8 B4 Ag3 82.7(2) 4_656 1_465
Ag3 B4 Ag3 152.23(17) 2_664 1_465
Ag1 B4 Ag3 44.14(6) 1_565 1_465
Ag2 B4 Ag3 99.74(13) 1_565 1_465
Ag3 B4 Ag3 111.04(13) 4_656 1_465
Ag1 B4 Ag3 62.96(8) 4_556 1_465
O9 B4 Ag2 97.0(2) 4_656 3_466
O1 B4 Ag2 41.8(2) 1_565 3_466
O2 B4 Ag2 78.0(2) 2_564 3_466
O8 B4 Ag2 146.6(3) 4_656 3_466
Ag3 B4 Ag2 98.63(13) 2_664 3_466
Ag1 B4 Ag2 49.07(7) 1_565 3_466
Ag2 B4 Ag2 54.68(8) 1_565 3_466
Ag3 B4 Ag2 125.19(14) 4_656 3_466
Ag1 B4 Ag2 106.33(13) 4_556 3_466
Ag3 B4 Ag2 77.02(9) 1_465 3_466
O2 B5 O7 117.8(4) . .
O2 B5 O6 120.8(4) . .
O7 B5 O6 121.4(4) . .
O2 B5 Ag3 147.5(3) . .
O7 B5 Ag3 85.1(3) . .
O6 B5 Ag3 42.4(2) . .
O2 B5 Ag1 70.3(2) . .
O7 B5 Ag1 47.7(2) . .
O6 B5 Ag1 167.5(3) . .
Ag3 B5 Ag1 125.21(16) . .
O2 B5 Ag3 62.3(3) . 3_457
O7 B5 Ag3 108.7(3) . 3_457
O6 B5 Ag3 97.0(3) . 3_457
Ag3 B5 Ag3 89.60(13) . 3_457
Ag1 B5 Ag3 83.09(12) . 3_457
O2 B5 Ag3 29.9(2) . 1_455
O7 B5 Ag3 91.7(3) . 1_455
O6 B5 Ag3 144.3(3) . 1_455
Ag3 B5 Ag3 170.49(18) . 1_455
Ag1 B5 Ag3 48.13(7) . 1_455
Ag3 B5 Ag3 82.95(11) 3_457 1_455
O2 B5 Ag2 104.0(3) . 4_646
O7 B5 Ag2 108.0(3) . 4_646
O6 B5 Ag2 58.7(2) . 4_646
Ag3 B5 Ag2 88.53(12) . 4_646
Ag1 B5 Ag2 126.87(15) . 4_646
Ag3 B5 Ag2 142.94(15) 3_457 4_646
Ag3 B5 Ag2 100.98(13) 1_455 4_646
O2 B5 Ag2 53.2(2) . 2
O7 B5 Ag2 111.2(3) . 2
O6 B5 Ag2 103.9(3) . 2
Ag3 B5 Ag2 142.87(16) . 2
Ag1 B5 Ag2 87.31(11) . 2
Ag3 B5 Ag2 114.13(14) 3_457 2
Ag3 B5 Ag2 46.52(7) 1_455 2
Ag2 B5 Ag2 55.13(7) 4_646 2
O2 B5 Ag1 142.1(3) . 4_646
O7 B5 Ag1 71.3(3) . 4_646
O6 B5 Ag1 64.0(2) . 4_646
Ag3 B5 Ag1 64.28(9) . 4_646
Ag1 B5 Ag1 111.53(13) . 4_646
Ag3 B5 Ag1 153.87(15) 3_457 4_646
Ag3 B5 Ag1 123.05(14) 1_455 4_646
Ag2 B5 Ag1 42.80(6) 4_646 4_646
Ag2 B5 Ag1 88.86(10) 2 4_646
O2 B5 Ag1 75.6(3) . 3_557
O7 B5 Ag1 140.2(3) . 3_557
O6 B5 Ag1 58.9(2) . 3_557
Ag3 B5 Ag1 72.32(10) . 3_557
Ag1 B5 Ag1 123.69(14) . 3_557
Ag3 B5 Ag1 41.10(6) 3_457 3_557
Ag3 B5 Ag1 105.20(12) 1_455 3_557
Ag2 B5 Ag1 103.86(11) 4_646 3_557
Ag2 B5 Ag1 106.39(11) 2 3_557
Ag1 B5 Ag1 122.80(12) 4_646 3_557

loop_
_geom_bond_atom_site_label_1
_geom_bond_atom_site_label_2
_geom_bond_distance
_geom_bond_site_symmetry_2
Ag1 O4 2.172(4) .
Ag1 O1 2.183(3) .
Ag1 O8 2.674(4) 1_455
Ag1 O7 2.694(3) .
Ag1 O3 2.703(4) .
Ag1 Ag3 2.8656(7) 1_455
Ag2 O5 2.265(3) .
Ag2 O9 2.356(3) 4_646
Ag2 O5 2.538(3) 3_556
Ag2 O3 2.541(3) .
Ag3 O6 2.346(3) .
Ag3 O8 2.392(3) .
Ag3 O9 2.480(3) 3_557
Ag3 O2 2.512(4) 1_655
Ag3 Ag1 2.8656(7) 1_655
Ag3 Ag2 3.0147(9) 2_655
O1 B3 1.461(6) 4_546
O1 B4 1.473(6) 1_545
O1 Ag3 3.075(3) 1_455
O1 Ag2 3.329(3) 3_456
O1 Ag1 3.519(3) 4_546
O1 Ag3 4.165(3) 4_646
O2 B5 1.361(6) .
O2 B4 1.482(6) 2_565
O2 Ag3 2.512(4) 1_455
O2 Ag3 3.045(4) 3_457
O2 Ag2 3.351(4) 2
O2 Ag1 4.151(3) 2
O2 Ag1 4.225(4) 3_557
O2 Ag2 4.226(4) 4_646
O3 B2 1.370(7) .
O3 B1 1.477(6) .
O3 Ag2 3.477(4) 3_556
O3 Ag1 4.140(3) 4_656
O3 Ag3 4.259(4) 4_756
O4 B3 1.447(6) .
O4 B1 1.465(6) .
O4 Ag3 3.318(3) 4_656
O4 Ag3 3.382(3) 3_457
O4 Ag2 3.771(3) 4_656
O4 Ag3 3.997(3) 1_455
O4 Ag1 4.105(4) 4_556
O4 Ag2 4.259(3) 3_456
O5 B2 1.403(6) 3_456
O5 B3 1.496(6) 2_564
O5 Ag2 2.538(3) 3_456
O5 Ag1 3.111(3) 3_556
O5 Ag3 3.691(3) 3_456
O5 Ag3 3.754(3) 4_656
O5 Ag1 4.128(3) 3_456
O6 B5 1.380(6) .
O6 B3 1.497(6) 3_557
O6 Ag2 3.194(3) 4_646
O6 Ag2 3.395(3) 2_655
O6 Ag1 3.827(3) 3_557
O6 Ag3 3.850(4) 3_457
O6 Ag1 3.861(3) 4_646
O6 Ag1 4.223(3) 2
O7 B5 1.374(6) .
O7 B1 1.499(6) 4_646
O7 Ag3 3.888(4) 1_455
O7 Ag1 4.036(3) 4_646
O7 Ag3 4.084(3) 3_457
O7 Ag2 4.311(3) 4_646
O8 B2 1.375(6) .
O8 B4 1.491(6) 4_646
O8 Ag1 2.674(4) 1_655
O8 Ag2 3.683(4) 3_556
O8 Ag3 3.857(4) 3_457
O8 Ag1 4.155(3) 4_656
O8 Ag3 4.187(4) 4_756
O9 B1 1.450(6) .
O9 B4 1.455(6) 4_646
O9 Ag2 2.356(3) 4_656
O9 Ag3 2.480(3) 3_457
O9 Ag1 3.011(3) 4_656
B1 O7 1.499(6) 4_656
B1 Ag2 3.297(5) 4_656
B1 Ag1 3.402(5) 4_656
B1 Ag3 3.445(5) 3_457
B1 Ag3 3.906(5) 4_656
B2 O5 1.403(6) 3_556
B2 Ag2 3.006(6) 3_556
B2 Ag1 3.274(6) 1_655
B2 Ag3 4.194(7) 4_756
B3 O1 1.461(6) 4_556
B3 O5 1.496(6) 2_565
B3 O6 1.497(6) 3_457
B3 Ag2 3.097(5) 2_565
B3 Ag1 3.171(5) 4_556
B3 Ag3 3.320(5) 3_457
B3 Ag2 3.429(5) 4_656
B3 Ag3 3.505(5) 4_656
B3 Ag3 4.218(5) 1_455
B3 Ag2 4.409(5) 4_556
B4 O9 1.455(6) 4_656
B4 O1 1.473(6) 1_565
B4 O2 1.482(6) 2_564
B4 O8 1.491(6) 4_656
B4 Ag3 3.057(5) 2_664
B4 Ag1 3.120(5) 1_565
B4 Ag2 3.168(5) 1_565
B4 Ag3 3.304(5) 4_656
B4 Ag1 3.630(5) 4_556
B4 Ag3 4.108(5) 1_465
B4 Ag2 4.277(5) 3_466
B5 Ag3 3.429(5) 3_457
B5 Ag3 3.597(5) 1_455
B5 Ag2 3.685(5) 4_646
B5 Ag2 3.983(5) 2
B5 Ag1 4.262(5) 4_646
B5 Ag1 4.353(5) 3_557

loop_
_geom_torsion_atom_site_label_1
_geom_torsion_atom_site_label_2
_geom_torsion_atom_site_label_3
_geom_torsion_atom_site_label_4
_geom_torsion
_geom_torsion_site_symmetry_1
_geom_torsion_site_symmetry_2
_geom_torsion_site_symmetry_3
_geom_torsion_site_symmetry_4
B4 O9 B1 O4 142.9(4) 4_646 . . .
Ag2 O9 B1 O4 -73.4(4) 4_656 . . .
Ag3 O9 B1 O4 17.6(5) 3_457 . . .
Ag1 O9 B1 O4 -136.7(3) 4_656 . . .
Ag1 O9 B1 O4 48.2(3) . . . .
B4 O9 B1 O3 20.9(6) 4_646 . . .
Ag2 O9 B1 O3 164.7(3) 4_656 . . .
Ag3 O9 B1 O3 -104.4(3) 3_457 . . .
Ag1 O9 B1 O3 101.3(3) 4_656 . . .
Ag1 O9 B1 O3 -73.8(4) . . . .
B4 O9 B1 O7 -96.5(4) 4_646 . . 4_656
Ag2 O9 B1 O7 47.2(4) 4_656 . . 4_656
Ag3 O9 B1 O7 138.2(3) 3_457 . . 4_656
Ag1 O9 B1 O7 -16.1(3) 4_656 . . 4_656
Ag1 O9 B1 O7 168.8(5) . . . 4_656
B4 O9 B1 Ag1 94.7(4) 4_646 . . .
Ag2 O9 B1 Ag1 -121.6(3) 4_656 . . .
Ag3 O9 B1 Ag1 -30.6(4) 3_457 . . .
Ag1 O9 B1 Ag1 175.1(2) 4_656 . . .
B4 O9 B1 Ag2 -143.8(5) 4_646 . . 4_656
Ag3 O9 B1 Ag2 91.0(3) 3_457 . . 4_656
Ag1 O9 B1 Ag2 -63.36(18) 4_656 . . 4_656
Ag1 O9 B1 Ag2 121.6(3) . . . 4_656
B4 O9 B1 Ag1 -80.4(3) 4_646 . . 4_656
Ag2 O9 B1 Ag1 63.36(18) 4_656 . . 4_656
Ag3 O9 B1 Ag1 154.3(3) 3_457 . . 4_656
Ag1 O9 B1 Ag1 -175.1(2) . . . 4_656
B4 O9 B1 Ag3 125.3(5) 4_646 . . 3_457
Ag2 O9 B1 Ag3 -91.0(3) 4_656 . . 3_457
Ag1 O9 B1 Ag3 -154.3(3) 4_656 . . 3_457
Ag1 O9 B1 Ag3 30.6(4) . . . 3_457
B4 O9 B1 Ag2 30.1(6) 4_646 . . .
Ag2 O9 B1 Ag2 173.8(2) 4_656 . . .
Ag3 O9 B1 Ag2 -95.2(4) 3_457 . . .
Ag1 O9 B1 Ag2 110.5(3) 4_656 . . .
Ag1 O9 B1 Ag2 -64.6(3) . . . .
B4 O9 B1 Ag3 -156.3(4) 4_646 . . 4_656
Ag2 O9 B1 Ag3 -12.5(6) 4_656 . . 4_656
Ag3 O9 B1 Ag3 78.5(6) 3_457 . . 4_656
Ag1 O9 B1 Ag3 -75.9(5) 4_656 . . 4_656
Ag1 O9 B1 Ag3 109.1(6) . . . 4_656
B3 O4 B1 O9 53.2(6) . . . .
Ag1 O4 B1 O9 -116.7(3) . . . .
Ag3 O4 B1 O9 145.7(3) 4_656 . . .
Ag3 O4 B1 O9 -11.2(3) 3_457 . . .
Ag2 O4 B1 O9 37.5(3) 4_656 . . .
Ag3 O4 B1 O9 -73.5(5) 1_455 . . .
Ag2 O4 B1 O9 -139.5(4) . . . .
Ag1 O4 B1 O9 104.3(3) 4_556 . . .
Ag2 O4 B1 O9 -168.2(3) 3_456 . . .
B3 O4 B1 O3 177.5(4) . . . .
Ag1 O4 B1 O3 7.5(4) . . . .
Ag3 O4 B1 O3 -90.0(3) 4_656 . . .
Ag3 O4 B1 O3 113.0(3) 3_457 . . .
Ag2 O4 B1 O3 161.8(4) 4_656 . . .
Ag3 O4 B1 O3 50.7(5) 1_455 . . .
Ag2 O4 B1 O3 -15.3(2) . . . .
Ag1 O4 B1 O3 -131.5(3) 4_556 . . .
Ag2 O4 B1 O3 -44.0(4) 3_456 . . .
B3 O4 B1 O7 -67.9(5) . . . 4_656
Ag1 O4 B1 O7 122.1(3) . . . 4_656
Ag3 O4 B1 O7 24.6(3) 4_656 . . 4_656
Ag3 O4 B1 O7 -132.4(3) 3_457 . . 4_656
Ag2 O4 B1 O7 -83.7(3) 4_656 . . 4_656
Ag3 O4 B1 O7 165.3(2) 1_455 . . 4_656
Ag2 O4 B1 O7 99.3(3) . . . 4_656
Ag1 O4 B1 O7 -16.9(4) 4_556 . . 4_656
Ag2 O4 B1 O7 70.6(3) 3_456 . . 4_656
B3 O4 B1 Ag1 169.9(5) . . . .
Ag3 O4 B1 Ag1 -97.56(19) 4_656 . . .
Ag3 O4 B1 Ag1 105.48(17) 3_457 . . .
Ag2 O4 B1 Ag1 154.22(14) 4_656 . . .
Ag3 O4 B1 Ag1 43.2(2) 1_455 . . .
Ag2 O4 B1 Ag1 -22.85(19) . . . .
Ag1 O4 B1 Ag1 -139.0(3) 4_556 . . .
Ag2 O4 B1 Ag1 -51.53(12) 3_456 . . .
B3 O4 B1 Ag2 15.7(4) . . . 4_656
Ag1 O4 B1 Ag2 -154.22(14) . . . 4_656
Ag3 O4 B1 Ag2 108.22(13) 4_656 . . 4_656
Ag3 O4 B1 Ag2 -48.74(11) 3_457 . . 4_656
Ag3 O4 B1 Ag2 -111.0(3) 1_455 . . 4_656
Ag2 O4 B1 Ag2 -177.07(18) . . . 4_656
Ag1 O4 B1 Ag2 66.8(3) 4_556 . . 4_656
Ag2 O4 B1 Ag2 154.25(11) 3_456 . . 4_656
B3 O4 B1 Ag1 -19.3(7) . . . 4_656
Ag1 O4 B1 Ag1 170.8(3) . . . 4_656
Ag3 O4 B1 Ag1 73.2(4) 4_656 . . 4_656
Ag3 O4 B1 Ag1 -83.7(4) 3_457 . . 4_656
Ag2 O4 B1 Ag1 -35.0(3) 4_656 . . 4_656
Ag3 O4 B1 Ag1 -146.0(3) 1_455 . . 4_656
Ag2 O4 B1 Ag1 147.9(4) . . . 4_656
Ag1 O4 B1 Ag1 31.8(6) 4_556 . . 4_656
Ag2 O4 B1 Ag1 119.3(4) 3_456 . . 4_656
B3 O4 B1 Ag3 64.5(4) . . . 3_457
Ag1 O4 B1 Ag3 -105.48(17) . . . 3_457
Ag3 O4 B1 Ag3 156.96(13) 4_656 . . 3_457
Ag2 O4 B1 Ag3 48.74(11) 4_656 . . 3_457
Ag3 O4 B1 Ag3 -62.3(3) 1_455 . . 3_457
Ag2 O4 B1 Ag3 -128.33(10) . . . 3_457
Ag1 O4 B1 Ag3 115.5(2) 4_556 . . 3_457
Ag2 O4 B1 Ag3 -157.01(15) 3_456 . . 3_457
B3 O4 B1 Ag2 -167.2(4) . . . .
Ag1 O4 B1 Ag2 22.85(19) . . . .
Ag3 O4 B1 Ag2 -74.71(13) 4_656 . . .
Ag3 O4 B1 Ag2 128.33(10) 3_457 . . .
Ag2 O4 B1 Ag2 177.07(18) 4_656 . . .
Ag3 O4 B1 Ag2 66.1(3) 1_455 . . .
Ag1 O4 B1 Ag2 -116.16(19) 4_556 . . .
Ag2 O4 B1 Ag2 -28.68(18) 3_456 . . .
B3 O4 B1 Ag3 -92.5(4) . . . 4_656
Ag1 O4 B1 Ag3 97.56(19) . . . 4_656
Ag3 O4 B1 Ag3 -156.96(13) 3_457 . . 4_656
Ag2 O4 B1 Ag3 -108.22(14) 4_656 . . 4_656
Ag3 O4 B1 Ag3 140.8(3) 1_455 . . 4_656
Ag2 O4 B1 Ag3 74.71(13) . . . 4_656
Ag1 O4 B1 Ag3 -41.45(15) 4_556 . . 4_656
Ag2 O4 B1 Ag3 46.03(9) 3_456 . . 4_656
B2 O3 B1 O9 1.1(6) . . . .
Ag2 O3 B1 O9 164.2(3) . . . .
Ag1 O3 B1 O9 118.4(3) . . . .
Ag2 O3 B1 O9 -76.2(4) 3_556 . . .
Ag1 O3 B1 O9 -67.0(3) 4_656 . . .
Ag3 O3 B1 O9 -74.4(3) 4_756 . . .
B2 O3 B1 O4 -123.1(5) . . . .
Ag2 O3 B1 O4 40.0(6) . . . .
Ag1 O3 B1 O4 -5.8(3) . . . .
Ag2 O3 B1 O4 159.6(2) 3_556 . . .
Ag1 O3 B1 O4 168.8(4) 4_656 . . .
Ag3 O3 B1 O4 161.4(3) 4_756 . . .
B2 O3 B1 O7 120.6(5) . . . 4_656
Ag2 O3 B1 O7 -76.3(5) . . . 4_656
Ag1 O3 B1 O7 -122.0(3) . . . 4_656
Ag2 O3 B1 O7 43.3(5) 3_556 . . 4_656
Ag1 O3 B1 O7 52.5(2) 4_656 . . 4_656
Ag3 O3 B1 O7 45.1(3) 4_756 . . 4_656
B2 O3 B1 Ag1 -117.3(5) . . . .
Ag2 O3 B1 Ag1 45.7(4) . . . .
Ag2 O3 B1 Ag1 165.3(3) 3_556 . . .
Ag1 O3 B1 Ag1 174.54(17) 4_656 . . .
Ag3 O3 B1 Ag1 167.14(11) 4_756 . . .
B2 O3 B1 Ag2 19.9(8) . . . 4_656
Ag2 O3 B1 Ag2 -177.0(2) . . . 4_656
Ag1 O3 B1 Ag2 137.3(5) . . . 4_656
Ag2 O3 B1 Ag2 -57.4(7) 3_556 . . 4_656
Ag1 O3 B1 Ag2 -48.2(4) 4_656 . . 4_656
Ag3 O3 B1 Ag2 -55.6(5) 4_756 . . 4_656
B2 O3 B1 Ag1 68.1(5) . . . 4_656
Ag2 O3 B1 Ag1 -128.8(3) . . . 4_656
Ag1 O3 B1 Ag1 -174.54(17) . . . 4_656
Ag2 O3 B1 Ag1 -9.2(4) 3_556 . . 4_656
Ag3 O3 B1 Ag1 -7.40(18) 4_756 . . 4_656
B2 O3 B1 Ag3 -41.0(6) . . . 3_457
Ag2 O3 B1 Ag3 122.0(3) . . . 3_457
Ag1 O3 B1 Ag3 76.3(2) . . . 3_457
Ag2 O3 B1 Ag3 -118.4(3) 3_556 . . 3_457
Ag1 O3 B1 Ag3 -109.2(3) 4_656 . . 3_457
Ag3 O3 B1 Ag3 -116.6(2) 4_756 . . 3_457
B2 O3 B1 Ag2 -163.1(7) . . . .
Ag1 O3 B1 Ag2 -45.7(4) . . . .
Ag2 O3 B1 Ag2 119.6(6) 3_556 . . .
Ag1 O3 B1 Ag2 128.8(3) 4_656 . . .
Ag3 O3 B1 Ag2 121.4(4) 4_756 . . .
B2 O3 B1 Ag3 179.5(4) . . . 4_656
Ag2 O3 B1 Ag3 -17.4(5) . . . 4_656
Ag1 O3 B1 Ag3 -63.12(12) . . . 4_656
Ag2 O3 B1 Ag3 102.2(3) 3_556 . . 4_656
Ag1 O3 B1 Ag3 111.4(2) 4_656 . . 4_656
Ag3 O3 B1 Ag3 104.02(12) 4_756 . . 4_656
B1 O3 B2 O8 -7.6(8) . . . .
Ag2 O3 B2 O8 -177.2(5) . . . .
Ag1 O3 B2 O8 -109.6(5) . . . .
Ag2 O3 B2 O8 117.9(6) 3_556 . . .
Ag1 O3 B2 O8 38.7(6) 4_656 . . .
Ag3 O3 B2 O8 74.3(5) 4_756 . . .
B1 O3 B2 O5 -170.2(4) . . . 3_556
Ag2 O3 B2 O5 20.1(5) . . . 3_556
Ag1 O3 B2 O5 87.7(5) . . . 3_556
Ag2 O3 B2 O5 -44.8(4) 3_556 . . 3_556
Ag1 O3 B2 O5 -124.0(4) 4_656 . . 3_556
Ag3 O3 B2 O5 -88.4(5) 4_756 . . 3_556
B1 O3 B2 Ag2 169.6(5) . . . .
Ag1 O3 B2 Ag2 67.57(16) . . . .
Ag2 O3 B2 Ag2 -64.93(18) 3_556 . . .
Ag1 O3 B2 Ag2 -144.12(15) 4_656 . . .
Ag3 O3 B2 Ag2 -108.53(10) 4_756 . . .
B1 O3 B2 Ag2 -125.4(4) . . . 3_556
Ag2 O3 B2 Ag2 64.93(18) . . . 3_556
Ag1 O3 B2 Ag2 132.50(18) . . . 3_556
Ag1 O3 B2 Ag2 -79.19(16) 4_656 . . 3_556
Ag3 O3 B2 Ag2 -43.59(13) 4_756 . . 3_556
B1 O3 B2 Ag1 -76.5(7) . . . 1_655
Ag2 O3 B2 Ag1 113.9(5) . . . 1_655
Ag1 O3 B2 Ag1 -178.6(4) . . . 1_655
Ag2 O3 B2 Ag1 48.9(5) 3_556 . . 1_655
Ag1 O3 B2 Ag1 -30.3(6) 4_656 . . 1_655
Ag3 O3 B2 Ag1 5.3(5) 4_756 . . 1_655
B1 O3 B2 Ag3 33.7(10) . . . .
Ag2 O3 B2 Ag3 -135.9(6) . . . .
Ag1 O3 B2 Ag3 -68.3(7) . . . .
Ag2 O3 B2 Ag3 159.2(8) 3_556 . . .
Ag1 O3 B2 Ag3 80.0(7) 4_656 . . .
Ag3 O3 B2 Ag3 115.6(7) 4_756 . . .
B1 O3 B2 Ag1 102.1(5) . . . .
Ag2 O3 B2 Ag1 -67.57(16) . . . .
Ag2 O3 B2 Ag1 -132.50(18) 3_556 . . .
Ag1 O3 B2 Ag1 148.3(2) 4_656 . . .
Ag3 O3 B2 Ag1 -176.10(16) 4_756 . . .
B1 O3 B2 Ag3 -81.8(4) . . . 4_756
Ag2 O3 B2 Ag3 108.53(10) . . . 4_756
Ag1 O3 B2 Ag3 176.10(16) . . . 4_756
Ag2 O3 B2 Ag3 43.59(13) 3_556 . . 4_756
Ag1 O3 B2 Ag3 -35.60(9) 4_656 . . 4_756
B4 O8 B2 O3 -7.1(8) 4_646 . . .
Ag3 O8 B2 O3 146.0(4) . . . .
Ag1 O8 B2 O3 -141.2(5) 1_655 . . .
Ag2 O8 B2 O3 -112.6(7) 3_556 . . .
Ag3 O8 B2 O3 42.5(6) 3_457 . . .
Ag1 O8 B2 O3 -38.5(6) 4_656 . . .
Ag3 O8 B2 O3 -76.0(5) 4_756 . . .
Ag2 O8 B2 O3 107(9) . . . .
B4 O8 B2 O5 154.6(5) 4_646 . . 3_556
Ag3 O8 B2 O5 -52.3(7) . . . 3_556
Ag1 O8 B2 O5 20.4(6) 1_655 . . 3_556
Ag2 O8 B2 O5 49.1(4) 3_556 . . 3_556
Ag3 O8 B2 O5 -155.8(4) 3_457 . . 3_556
Ag1 O8 B2 O5 123.2(5) 4_656 . . 3_556
Ag3 O8 B2 O5 85.7(5) 4_756 . . 3_556
Ag2 O8 B2 O5 -92(9) . . . 3_556
B4 O8 B2 Ag2 105.5(4) 4_646 . . 3_556
Ag3 O8 B2 Ag2 -101.4(3) . . . 3_556
Ag1 O8 B2 Ag2 -28.6(3) 1_655 . . 3_556
Ag3 O8 B2 Ag2 155.11(15) 3_457 . . 3_556
Ag1 O8 B2 Ag2 74.1(2) 4_656 . . 3_556
Ag3 O8 B2 Ag2 36.63(19) 4_756 . . 3_556
Ag2 O8 B2 Ag2 -141(9) . . . 3_556
B4 O8 B2 Ag1 134.1(5) 4_646 . . 1_655
Ag3 O8 B2 Ag1 -72.8(2) . . . 1_655
Ag2 O8 B2 Ag1 28.6(3) 3_556 . . 1_655
Ag3 O8 B2 Ag1 -176.2(2) 3_457 . . 1_655
Ag1 O8 B2 Ag1 102.78(17) 4_656 . . 1_655
Ag3 O8 B2 Ag1 65.28(14) 4_756 . . 1_655
Ag2 O8 B2 Ag1 -112(9) . . . 1_655
B4 O8 B2 Ag3 -153.1(6) 4_646 . . .
Ag1 O8 B2 Ag3 72.8(2) 1_655 . . .
Ag2 O8 B2 Ag3 101.4(3) 3_556 . . .
Ag3 O8 B2 Ag3 -103.5(3) 3_457 . . .
Ag1 O8 B2 Ag3 175.5(3) 4_656 . . .
Ag3 O8 B2 Ag3 138.0(3) 4_756 . . .
Ag2 O8 B2 Ag3 -39(9) . . . .
B4 O8 B2 Ag1 -60.5(6) 4_646 . . .
Ag3 O8 B2 Ag1 92.6(4) . . . .
Ag1 O8 B2 Ag1 165.4(2) 1_655 . . .
Ag2 O8 B2 Ag1 -166.0(5) 3_556 . . .
Ag3 O8 B2 Ag1 -10.9(4) 3_457 . . .
Ag1 O8 B2 Ag1 -91.9(3) 4_656 . . .
Ag3 O8 B2 Ag1 -129.4(3) 4_756 . . .
Ag2 O8 B2 Ag1 53(9) . . . .
B4 O8 B2 Ag3 68.9(4) 4_646 . . 4_756
Ag3 O8 B2 Ag3 -138.0(3) . . . 4_756
Ag1 O8 B2 Ag3 -65.28(14) 1_655 . . 4_756
Ag2 O8 B2 Ag3 -36.63(19) 3_556 . . 4_756
Ag3 O8 B2 Ag3 118.48(13) 3_457 . . 4_756
Ag1 O8 B2 Ag3 37.50(8) 4_656 . . 4_756
Ag2 O8 B2 Ag3 -177(9) . . . 4_756
B1 O4 B3 O1 147.6(4) . . . 4_556
Ag1 O4 B3 O1 -44.4(5) . . . 4_556
Ag3 O4 B3 O1 45.8(3) 4_656 . . 4_556
Ag3 O4 B3 O1 -145.6(4) 3_457 . . 4_556
Ag2 O4 B3 O1 162.5(4) 4_656 . . 4_556
Ag3 O4 B3 O1 -67.9(3) 1_455 . . 4_556
Ag2 O4 B3 O1 10.8(12) . . . 4_556
Ag1 O4 B3 O1 40.1(2) 4_556 . . 4_556
Ag2 O4 B3 O1 9.0(4) 3_456 . . 4_556
B1 O4 B3 O5 24.7(6) . . . 2_565
Ag1 O4 B3 O5 -167.3(2) . . . 2_565
Ag3 O4 B3 O5 -77.1(3) 4_656 . . 2_565
Ag3 O4 B3 O5 91.5(3) 3_457 . . 2_565
Ag2 O4 B3 O5 39.7(2) 4_656 . . 2_565
Ag3 O4 B3 O5 169.2(3) 1_455 . . 2_565
Ag2 O4 B3 O5 -112.1(8) . . . 2_565
Ag1 O4 B3 O5 -82.7(4) 4_556 . . 2_565
Ag2 O4 B3 O5 -113.8(3) 3_456 . . 2_565
B1 O4 B3 O6 -90.9(5) . . . 3_457
Ag1 O4 B3 O6 77.2(4) . . . 3_457
Ag3 O4 B3 O6 167.3(3) 4_656 . . 3_457
Ag3 O4 B3 O6 -24.0(3) 3_457 . . 3_457
Ag2 O4 B3 O6 -75.9(3) 4_656 . . 3_457
Ag3 O4 B3 O6 53.7(3) 1_455 . . 3_457
Ag2 O4 B3 O6 132.4(8) . . . 3_457
Ag1 O4 B3 O6 161.7(5) 4_556 . . 3_457
Ag2 O4 B3 O6 130.6(3) 3_456 . . 3_457
B1 O4 B3 Ag2 18.3(9) . . . 2_565
Ag1 O4 B3 Ag2 -173.7(4) . . . 2_565
Ag3 O4 B3 Ag2 -83.5(7) 4_656 . . 2_565
Ag3 O4 B3 Ag2 85.1(6) 3_457 . . 2_565
Ag2 O4 B3 Ag2 33.3(6) 4_656 . . 2_565
Ag3 O4 B3 Ag2 162.8(6) 1_455 . . 2_565
Ag2 O4 B3 Ag2 -118.5(8) . . . 2_565
Ag1 O4 B3 Ag2 -89.2(7) 4_556 . . 2_565
Ag2 O4 B3 Ag2 -120.3(6) 3_456 . . 2_565
B1 O4 B3 Ag1 107.4(4) . . . 4_556
Ag1 O4 B3 Ag1 -84.5(4) . . . 4_556
Ag3 O4 B3 Ag1 5.6(3) 4_656 . . 4_556
Ag3 O4 B3 Ag1 174.3(3) 3_457 . . 4_556
Ag2 O4 B3 Ag1 122.4(3) 4_656 . . 4_556
Ag3 O4 B3 Ag1 -108.0(2) 1_455 . . 4_556
Ag2 O4 B3 Ag1 -29.3(11) . . . 4_556
Ag2 O4 B3 Ag1 -31.1(4) 3_456 . . 4_556
B1 O4 B3 Ag1 -168.0(6) . . . .
Ag3 O4 B3 Ag1 90.2(3) 4_656 . . .
Ag3 O4 B3 Ag1 -101.2(3) 3_457 . . .
Ag2 O4 B3 Ag1 -153.1(2) 4_656 . . .
Ag3 O4 B3 Ag1 -23.5(2) 1_455 . . .
Ag2 O4 B3 Ag1 55.2(8) . . . .
Ag1 O4 B3 Ag1 84.5(4) 4_556 . . .
Ag2 O4 B3 Ag1 53.4(2) 3_456 . . .
B1 O4 B3 Ag3 -66.8(4) . . . 3_457
Ag1 O4 B3 Ag3 101.2(3) . . . 3_457
Ag3 O4 B3 Ag3 -168.64(10) 4_656 . . 3_457
Ag2 O4 B3 Ag3 -51.85(8) 4_656 . . 3_457
Ag3 O4 B3 Ag3 77.68(7) 1_455 . . 3_457
Ag2 O4 B3 Ag3 156.4(9) . . . 3_457
Ag1 O4 B3 Ag3 -174.3(3) 4_556 . . 3_457
Ag2 O4 B3 Ag3 154.63(13) 3_456 . . 3_457
B1 O4 B3 Ag2 -15.0(4) . . . 4_656
Ag1 O4 B3 Ag2 153.1(2) . . . 4_656
Ag3 O4 B3 Ag2 -116.78(11) 4_656 . . 4_656
Ag3 O4 B3 Ag2 51.85(8) 3_457 . . 4_656
Ag3 O4 B3 Ag2 129.54(11) 1_455 . . 4_656
Ag2 O4 B3 Ag2 -151.8(8) . . . 4_656
Ag1 O4 B3 Ag2 -122.4(3) 4_556 . . 4_656
Ag2 O4 B3 Ag2 -153.51(11) 3_456 . . 4_656
B1 O4 B3 Ag3 101.8(4) . . . 4_656
Ag1 O4 B3 Ag3 -90.2(3) . . . 4_656
Ag3 O4 B3 Ag3 168.64(10) 3_457 . . 4_656
Ag2 O4 B3 Ag3 116.78(11) 4_656 . . 4_656
Ag3 O4 B3 Ag3 -113.68(8) 1_455 . . 4_656
Ag2 O4 B3 Ag3 -35.0(9) . . . 4_656
Ag1 O4 B3 Ag3 -5.6(3) 4_556 . . 4_656
Ag2 O4 B3 Ag3 -36.73(12) 3_456 . . 4_656
B1 O4 B3 Ag3 -144.5(4) . . . 1_455
Ag1 O4 B3 Ag3 23.5(2) . . . 1_455
Ag3 O4 B3 Ag3 113.68(8) 4_656 . . 1_455
Ag3 O4 B3 Ag3 -77.68(7) 3_457 . . 1_455
Ag2 O4 B3 Ag3 -129.54(11) 4_656 . . 1_455
Ag2 O4 B3 Ag3 78.7(9) . . . 1_455
Ag1 O4 B3 Ag3 108.0(2) 4_556 . . 1_455
Ag2 O4 B3 Ag3 76.95(13) 3_456 . . 1_455
B1 O4 B3 Ag2 153.9(4) . . . 4_556
Ag1 O4 B3 Ag2 -38.0(7) . . . 4_556
Ag3 O4 B3 Ag2 52.1(5) 4_656 . . 4_556
Ag3 O4 B3 Ag2 -139.2(6) 3_457 . . 4_556
Ag2 O4 B3 Ag2 168.9(6) 4_656 . . 4_556
Ag3 O4 B3 Ag2 -61.5(5) 1_455 . . 4_556
Ag2 O4 B3 Ag2 17.2(14) . . . 4_556
Ag1 O4 B3 Ag2 46.5(4) 4_556 . . 4_556
Ag2 O4 B3 Ag2 15.4(6) 3_456 . . 4_556
B4 O2 B5 O7 173.7(4) 2_565 . . .
Ag3 O2 B5 O7 31.8(7) 1_455 . . .
Ag3 O2 B5 O7 -97.7(4) 3_457 . . .
Ag1 O2 B5 O7 -5.2(4) . . . .
Ag2 O2 B5 O7 96.7(4) 2 . . .
Ag1 O2 B5 O7 141.6(4) 2 . . .
Ag1 O2 B5 O7 -139.6(4) 3_557 . . .
Ag2 O2 B5 O7 119.4(5) 4_646 . . .
B4 O2 B5 O6 -7.4(7) 2_565 . . .
Ag3 O2 B5 O6 -149.4(3) 1_455 . . .
Ag3 O2 B5 O6 81.2(5) 3_457 . . .
Ag1 O2 B5 O6 173.7(4) . . . .
Ag2 O2 B5 O6 -84.5(5) 2 . . .
Ag1 O2 B5 O6 -39.5(5) 2 . . .
Ag1 O2 B5 O6 39.3(4) 3_557 . . .
Ag2 O2 B5 O6 -61.7(4) 4_646 . . .
B4 O2 B5 Ag3 -55.8(8) 2_565 . . .
Ag3 O2 B5 Ag3 162.3(3) 1_455 . . .
Ag3 O2 B5 Ag3 32.8(6) 3_457 . . .
Ag1 O2 B5 Ag3 125.3(6) . . . .
Ag2 O2 B5 Ag3 -132.8(5) 2 . . .
Ag1 O2 B5 Ag3 -87.9(6) 2 . . .
Ag1 O2 B5 Ag3 -9.1(6) 3_557 . . .
Ag2 O2 B5 Ag3 -110.1(6) 4_646 . . .
B4 O2 B5 Ag1 178.9(4) 2_565 . . .
Ag3 O2 B5 Ag1 36.9(3) 1_455 . . .
Ag3 O2 B5 Ag1 -92.50(10) 3_457 . . .
Ag2 O2 B5 Ag1 101.83(15) 2 . . .
Ag1 O2 B5 Ag1 146.77(13) 2 . . .
Ag1 O2 B5 Ag1 -134.43(9) 3_557 . . .
Ag2 O2 B5 Ag1 124.58(15) 4_646 . . .
B4 O2 B5 Ag3 -88.6(4) 2_565 . . 3_457
Ag3 O2 B5 Ag3 129.4(4) 1_455 . . 3_457
Ag1 O2 B5 Ag3 92.50(10) . . . 3_457
Ag2 O2 B5 Ag3 -165.67(19) 2 . . 3_457
Ag1 O2 B5 Ag3 -120.73(13) 2 . . 3_457
Ag1 O2 B5 Ag3 -41.94(6) 3_557 . . 3_457
Ag2 O2 B5 Ag3 -142.93(13) 4_646 . . 3_457
B4 O2 B5 Ag3 142.0(7) 2_565 . . 1_455
Ag3 O2 B5 Ag3 -129.4(4) 3_457 . . 1_455
Ag1 O2 B5 Ag3 -36.9(3) . . . 1_455
Ag2 O2 B5 Ag3 64.9(3) 2 . . 1_455
Ag1 O2 B5 Ag3 109.9(4) 2 . . 1_455
Ag1 O2 B5 Ag3 -171.3(4) 3_557 . . 1_455
Ag2 O2 B5 Ag3 87.7(4) 4_646 . . 1_455
B4 O2 B5 Ag2 54.3(5) 2_565 . . 4_646
Ag3 O2 B5 Ag2 -87.7(4) 1_455 . . 4_646
Ag3 O2 B5 Ag2 142.93(13) 3_457 . . 4_646
Ag1 O2 B5 Ag2 -124.57(15) . . . 4_646
Ag2 O2 B5 Ag2 -22.7(2) 2 . . 4_646
Ag1 O2 B5 Ag2 22.20(19) 2 . . 4_646
Ag1 O2 B5 Ag2 100.99(14) 3_557 . . 4_646
B4 O2 B5 Ag2 77.1(4) 2_565 . . 2
Ag3 O2 B5 Ag2 -64.9(3) 1_455 . . 2
Ag3 O2 B5 Ag2 165.67(19) 3_457 . . 2
Ag1 O2 B5 Ag2 -101.83(15) . . . 2
Ag1 O2 B5 Ag2 44.94(9) 2 . . 2
Ag1 O2 B5 Ag2 123.74(14) 3_557 . . 2
Ag2 O2 B5 Ag2 22.7(2) 4_646 . . 2
B4 O2 B5 Ag1 78.8(6) 2_565 . . 4_646
Ag3 O2 B5 Ag1 -63.2(6) 1_455 . . 4_646
Ag3 O2 B5 Ag1 167.4(4) 3_457 . . 4_646
Ag1 O2 B5 Ag1 -100.1(4) . . . 4_646
Ag2 O2 B5 Ag1 1.8(5) 2 . . 4_646
Ag1 O2 B5 Ag1 46.7(5) 2 . . 4_646
Ag1 O2 B5 Ag1 125.5(4) 3_557 . . 4_646
Ag2 O2 B5 Ag1 24.5(3) 4_646 . . 4_646
B4 O2 B5 Ag1 -46.7(4) 2_565 . . 3_557
Ag3 O2 B5 Ag1 171.3(4) 1_455 . . 3_557
Ag3 O2 B5 Ag1 41.94(6) 3_457 . . 3_557
Ag1 O2 B5 Ag1 134.43(9) . . . 3_557
Ag2 O2 B5 Ag1 -123.74(14) 2 . . 3_557
Ag1 O2 B5 Ag1 -78.79(8) 2 . . 3_557
Ag2 O2 B5 Ag1 -100.99(15) 4_646 . . 3_557
B1 O7 B5 O2 -111.6(5) 4_646 . . .
Ag1 O7 B5 O2 6.6(5) . . . .
Ag3 O7 B5 O2 155.8(5) . . . .
Ag2 O7 B5 O2 9.3(16) . . . .
Ag3 O7 B5 O2 -15.2(3) 1_455 . . .
Ag1 O7 B5 O2 -139.7(4) 4_646 . . .
Ag3 O7 B5 O2 67.9(4) 3_457 . . .
Ag2 O7 B5 O2 -117.3(5) 4_646 . . .
B1 O7 B5 O6 69.6(6) 4_646 . . .
Ag1 O7 B5 O6 -172.3(4) . . . .
Ag3 O7 B5 O6 -23.1(4) . . . .
Ag2 O7 B5 O6 -169.6(9) . . . .
Ag3 O7 B5 O6 165.9(5) 1_455 . . .
Ag1 O7 B5 O6 41.4(5) 4_646 . . .
Ag3 O7 B5 O6 -111.0(5) 3_457 . . .
Ag2 O7 B5 O6 63.8(4) 4_646 . . .
B1 O7 B5 Ag3 92.6(3) 4_646 . . .
Ag1 O7 B5 Ag3 -149.23(15) . . . .
Ag2 O7 B5 Ag3 -146.5(12) . . . .
Ag3 O7 B5 Ag3 -171.04(17) 1_455 . . .
Ag1 O7 B5 Ag3 64.46(9) 4_646 . . .
Ag3 O7 B5 Ag3 -87.92(19) 3_457 . . .
Ag2 O7 B5 Ag3 86.86(18) 4_646 . . .
B1 O7 B5 Ag1 -118.1(4) 4_646 . . .
Ag3 O7 B5 Ag1 149.23(15) . . . .
Ag2 O7 B5 Ag1 2.8(11) . . . .
Ag3 O7 B5 Ag1 -21.8(2) 1_455 . . .
Ag1 O7 B5 Ag1 -146.3(2) 4_646 . . .
Ag3 O7 B5 Ag1 61.3(3) 3_457 . . .
Ag2 O7 B5 Ag1 -123.90(17) 4_646 . . .
B1 O7 B5 Ag3 -179.5(3) 4_646 . . 3_457
Ag1 O7 B5 Ag3 -61.3(3) . . . 3_457
Ag3 O7 B5 Ag3 87.92(19) . . . 3_457
Ag2 O7 B5 Ag3 -58.6(13) . . . 3_457
Ag3 O7 B5 Ag3 -83.12(19) 1_455 . . 3_457
Ag1 O7 B5 Ag3 152.38(17) 4_646 . . 3_457
Ag2 O7 B5 Ag3 174.8(3) 4_646 . . 3_457
B1 O7 B5 Ag3 -96.3(3) 4_646 . . 1_455
Ag1 O7 B5 Ag3 21.8(2) . . . 1_455
Ag3 O7 B5 Ag3 171.04(17) . . . 1_455
Ag2 O7 B5 Ag3 24.6(13) . . . 1_455
Ag1 O7 B5 Ag3 -124.50(11) 4_646 . . 1_455
Ag3 O7 B5 Ag3 83.12(19) 3_457 . . 1_455
Ag2 O7 B5 Ag3 -102.1(2) 4_646 . . 1_455
B1 O7 B5 Ag2 5.8(4) 4_646 . . 4_646
Ag1 O7 B5 Ag2 123.90(17) . . . 4_646
Ag3 O7 B5 Ag2 -86.86(18) . . . 4_646
Ag2 O7 B5 Ag2 126.7(12) . . . 4_646
Ag3 O7 B5 Ag2 102.1(2) 1_455 . . 4_646
Ag1 O7 B5 Ag2 -22.40(19) 4_646 . . 4_646
Ag3 O7 B5 Ag2 -174.8(3) 3_457 . . 4_646
B1 O7 B5 Ag2 -53.0(4) 4_646 . . 2
Ag1 O7 B5 Ag2 65.2(3) . . . 2
Ag3 O7 B5 Ag2 -145.6(2) . . . 2
Ag2 O7 B5 Ag2 67.9(13) . . . 2
Ag3 O7 B5 Ag2 43.36(13) 1_455 . . 2
Ag1 O7 B5 Ag2 -81.14(19) 4_646 . . 2
Ag3 O7 B5 Ag2 126.5(3) 3_457 . . 2
Ag2 O7 B5 Ag2 -58.74(17) 4_646 . . 2
B1 O7 B5 Ag1 28.2(3) 4_646 . . 4_646
Ag1 O7 B5 Ag1 146.3(2) . . . 4_646
Ag3 O7 B5 Ag1 -64.46(9) . . . 4_646
Ag2 O7 B5 Ag1 149.1(13) . . . 4_646
Ag3 O7 B5 Ag1 124.50(11) 1_455 . . 4_646
Ag3 O7 B5 Ag1 -152.38(17) 3_457 . . 4_646
Ag2 O7 B5 Ag1 22.40(19) 4_646 . . 4_646
B1 O7 B5 Ag1 147.3(4) 4_646 . . 3_557
Ag1 O7 B5 Ag1 -94.6(4) . . . 3_557
Ag3 O7 B5 Ag1 54.6(4) . . . 3_557
Ag2 O7 B5 Ag1 -91.8(13) . . . 3_557
Ag3 O7 B5 Ag1 -116.4(5) 1_455 . . 3_557
Ag1 O7 B5 Ag1 119.1(4) 4_646 . . 3_557
Ag3 O7 B5 Ag1 -33.3(3) 3_457 . . 3_557
Ag2 O7 B5 Ag1 141.5(5) 4_646 . . 3_557
B3 O6 B5 O2 12.7(7) 3_557 . . .
Ag3 O6 B5 O2 -143.5(4) . . . .
Ag2 O6 B5 O2 88.2(5) 4_646 . . .
Ag2 O6 B5 O2 144.8(4) 2_655 . . .
Ag1 O6 B5 O2 -45.7(5) 3_557 . . .
Ag3 O6 B5 O2 -61.8(4) 3_457 . . .
Ag1 O6 B5 O2 137.0(4) 4_646 . . .
Ag1 O6 B5 O2 38.4(5) 2 . . .
B3 O6 B5 O7 -168.5(4) 3_557 . . .
Ag3 O6 B5 O7 35.4(6) . . . .
Ag2 O6 B5 O7 -93.0(5) 4_646 . . .
Ag2 O6 B5 O7 -36.3(9) 2_655 . . .
Ag1 O6 B5 O7 133.1(4) 3_557 . . .
Ag3 O6 B5 O7 117.0(5) 3_457 . . .
Ag1 O6 B5 O7 -44.2(5) 4_646 . . .
Ag1 O6 B5 O7 -142.8(4) 2 . . .
B3 O6 B5 Ag3 156.2(5) 3_557 . . .
Ag2 O6 B5 Ag3 -128.3(2) 4_646 . . .
Ag2 O6 B5 Ag3 -71.7(5) 2_655 . . .
Ag1 O6 B5 Ag3 97.7(2) 3_557 . . .
Ag3 O6 B5 Ag3 81.7(2) 3_457 . . .
Ag1 O6 B5 Ag3 -79.55(18) 4_646 . . .
Ag1 O6 B5 Ag3 -178.1(2) 2 . . .
B3 O6 B5 Ag1 164.2(14) 3_557 . . .
Ag3 O6 B5 Ag1 8.1(17) . . . .
Ag2 O6 B5 Ag1 -120.3(15) 4_646 . . .
Ag2 O6 B5 Ag1 -63.6(19) 2_655 . . .
Ag1 O6 B5 Ag1 105.8(15) 3_557 . . .
Ag3 O6 B5 Ag1 89.7(16) 3_457 . . .
Ag1 O6 B5 Ag1 -71.5(16) 4_646 . . .
Ag1 O6 B5 Ag1 -170.0(15) 2 . . .
B3 O6 B5 Ag3 74.5(4) 3_557 . . 3_457
Ag3 O6 B5 Ag3 -81.7(2) . . . 3_457
Ag2 O6 B5 Ag3 150.00(11) 4_646 . . 3_457
Ag2 O6 B5 Ag3 -153.4(4) 2_655 . . 3_457
Ag1 O6 B5 Ag3 16.08(19) 3_557 . . 3_457
Ag1 O6 B5 Ag3 -161.20(10) 4_646 . . 3_457
Ag1 O6 B5 Ag3 100.23(13) 2 . . 3_457
B3 O6 B5 Ag3 -13.2(8) 3_557 . . 1_455
Ag3 O6 B5 Ag3 -169.3(4) . . . 1_455
Ag2 O6 B5 Ag3 62.3(5) 4_646 . . 1_455
Ag2 O6 B5 Ag3 118.9(5) 2_655 . . 1_455
Ag1 O6 B5 Ag3 -71.6(5) 3_557 . . 1_455
Ag3 O6 B5 Ag3 -87.7(5) 3_457 . . 1_455
Ag1 O6 B5 Ag3 111.1(5) 4_646 . . 1_455
Ag1 O6 B5 Ag3 12.5(5) 2 . . 1_455
B3 O6 B5 Ag2 -75.5(4) 3_557 . . 4_646
Ag3 O6 B5 Ag2 128.3(2) . . . 4_646
Ag2 O6 B5 Ag2 56.6(5) 2_655 . . 4_646
Ag1 O6 B5 Ag2 -133.92(17) 3_557 . . 4_646
Ag3 O6 B5 Ag2 -150.00(11) 3_457 . . 4_646
Ag1 O6 B5 Ag2 48.80(7) 4_646 . . 4_646
Ag1 O6 B5 Ag2 -49.77(7) 2 . . 4_646
B3 O6 B5 Ag2 -42.5(5) 3_557 . . 2
Ag3 O6 B5 Ag2 161.30(13) . . . 2
Ag2 O6 B5 Ag2 33.0(2) 4_646 . . 2
Ag2 O6 B5 Ag2 89.6(5) 2_655 . . 2
Ag1 O6 B5 Ag2 -100.97(16) 3_557 . . 2
Ag3 O6 B5 Ag2 -117.0(2) 3_457 . . 2
Ag1 O6 B5 Ag2 81.75(16) 4_646 . . 2
Ag1 O6 B5 Ag2 -16.82(17) 2 . . 2
B3 O6 B5 Ag1 -124.3(4) 3_557 . . 4_646
Ag3 O6 B5 Ag1 79.55(18) . . . 4_646
Ag2 O6 B5 Ag1 -48.80(7) 4_646 . . 4_646
Ag2 O6 B5 Ag1 7.8(5) 2_655 . . 4_646
Ag1 O6 B5 Ag1 177.28(17) 3_557 . . 4_646
Ag3 O6 B5 Ag1 161.20(10) 3_457 . . 4_646
Ag1 O6 B5 Ag1 -98.57(11) 2 . . 4_646
B3 O6 B5 Ag1 58.4(4) 3_557 . . 3_557
Ag3 O6 B5 Ag1 -97.7(2) . . . 3_557
Ag2 O6 B5 Ag1 133.92(17) 4_646 . . 3_557
Ag2 O6 B5 Ag1 -169.4(6) 2_655 . . 3_557
Ag3 O6 B5 Ag1 -16.1(2) 3_457 . . 3_557
Ag1 O6 B5 Ag1 -177.28(17) 4_646 . . 3_557
Ag1 O6 B5 Ag1 84.15(11) 2 . . 3_557
